data_2003767
loop_
_publ_author_name
'Mayer, S. C.'
'Carroll, P. J.'
'Joulli\'e, M. M.'

_publ_section_title
;
 The Cyclic Depsipeptide Backbone of the Didemnins
;
_journal_issue 8
_journal_name_full 'Acta Crystallographica Section C'
_journal_page_first 1609
_journal_page_last 1614
_journal_paper_doi 10.1107/S0108270194013405
_journal_volume 51
_journal_year 1995
_chemical_compound_source 'MeOH evaporation'
_chemical_formula_moiety 'C42 H66 Br N5 O11, H2 O'
_chemical_formula_sum 'C42 H68 Br N5 O12'
_chemical_formula_weight 914.95
_space_group_IT_number 4
_symmetry_cell_setting monoclinic
_symmetry_space_group_name_Hall 'P 2yb'
_symmetry_space_group_name_H-M 'P 1 21 1'
_atom_type_scat_source 'MolEN (Fair, 1990)'
_cell_angle_alpha 90.
_cell_angle_beta 97.64(3)
_cell_angle_gamma 90.
_cell_formula_units_Z 4
_cell_length_a 13.663(4)
_cell_length_b 15.342(3)
_cell_length_c 23.557(5)
_cell_measurement_reflns_used 25
_cell_measurement_temperature 298
_cell_measurement_theta_max 32.8
_cell_measurement_theta_min 11.5
_cell_volume 4894(2)
_diffrn_measurement_device 'Enraf-Nonius CAD-4'
_diffrn_measurement_method \w-2\q
_diffrn_radiation_type CuK\a
_diffrn_radiation_wavelength 1.54184
_diffrn_reflns_av_R_equivalents 0.018
_diffrn_reflns_limit_h_max 16
_diffrn_reflns_limit_h_min 0
_diffrn_reflns_limit_k_max 18
_diffrn_reflns_limit_k_min 0
_diffrn_reflns_limit_l_max 27
_diffrn_reflns_limit_l_min -27
_diffrn_reflns_number 9007
_diffrn_reflns_theta_max 65
_diffrn_standards_decay_% 18.0
_diffrn_standards_interval_time 58.33
_diffrn_standards_number 3
_exptl_absorpt_coefficient_mu 1.627
_exptl_absorpt_correction_type none
_exptl_crystal_colour clear
_exptl_crystal_density_diffrn 1.242
_exptl_crystal_description plate
_exptl_crystal_size_max 0.40
_exptl_crystal_size_mid 0.22
_exptl_crystal_size_min 0.05
_refine_diff_density_max 0.56
_refine_diff_density_min -0.43
_refine_ls_extinction_method none
_refine_ls_goodness_of_fit_obs 2.49
_refine_ls_hydrogen_treatment noref
_refine_ls_number_parameters 558
_refine_ls_number_reflns 5138
_refine_ls_R_factor_obs 0.065
_refine_ls_shift/esd_max 0.11
_refine_ls_structure_factor_coef F
_refine_ls_weighting_details 'w = 1/\s^2^(F)'
_refine_ls_weighting_scheme calc
_refine_ls_wR_factor_obs 0.077
_reflns_number_observed 5138
_reflns_number_total 8610
_reflns_observed_criterion F^2^>3\s(F^2^)
_cod_data_source_file cr1144.cif
_cod_data_source_block cr1144a
_cod_depositor_comments
;
 Marking attached hydrogen atoms.

 Antanas Vaitkus,
 2017-11-30

 Adding _atom_site_type_symbol label and values.

 Antanas Vaitkus
 2013-04-08

The following automatic conversions were performed:

'_refine_ls_weighting_scheme' value '1/\s^2^(F)' was changed to
'calc'. New tag '_refine_ls_weighting_details' was created. The value
of the new tag was set to 'w = 1/\s^2^(F)'.

Automatic conversion script
Id: cif_fix_values 3143 2015-03-26 13:38:13Z robertas 
;
_cod_original_cell_volume 4894(4)
_cod_original_sg_symbol_Hall 'P 2y1'
_cod_original_sg_symbol_H-M 'P 21'
_cod_database_code 2003767

loop_
_symmetry_equiv_pos_as_xyz
x,y,z
-x,y+1/2,-z

loop_
_atom_site_label
_atom_site_type_symbol
_atom_site_fract_x
_atom_site_fract_y
_atom_site_fract_z
_atom_site_B_iso_or_equiv
_atom_site_attached_hydrogens
Br Br .07942(8) 0 .49987(6) 8.41(3) 0
C1 C -.4040(7) .1380(6) .4174(4) 6.9(3) 0
C3 C -.3005(6) .0446(6) .4795(4) 6.0(2) 0
C4 C -.1922(7) .0527(6) .5004(4) 5.9(2) 0
C5 C -.1716(6) .1034(7) .5592(3) 5.9(2) 0
C7 C -.1394(7) .2497(7) .6005(4) 6.2(2) 0
C8 C -.0421(7) .2947(6) .5925(4) 6.3(2) 0
C9 C .0403(7) .2319(7) .5992(4) 6.9(3) 0
C10 C .1376(7) .2680(7) .5879(4) 6.4(2) 0
C12 C .3072(8) .2331(8) .5963(5) 9.3(3) 0
C13 C .3221(7) .2379(7) .5358(5) 7.7(3) 0
C14 C .2638(6) .1794(7) .4921(4) 6.5(2) 0
C15 C .1902(6) .2339(6) .4494(4) 5.7(2) 0
C17 C .0353(6) .2195(7) .3816(4) 6.0(2) 0
C18 C -.0562(6) .2562(6) .4054(4) 5.1(2) 0
C20 C -.1966(6) .3516(6) .3894(4) 5.8(2) 0
C21 C -.2746(6) .2781(6) .3840(3) 5.3(2) 0
C23 C -.4379(6) .2285(6) .4026(4) 5.7(2) 0
C25 C -.3636(7) .0079(7) .5205(4) 7.4(3) 0
C28 C -.2281(7) .3135(7) .6024(4) 8.6(3) 0
C29 C -.2223(9) .3480(11) .6638(6) 13.4(5) 0
C30 C -.3085(12) .4196(14) .6660(7) 16.9(6) 0
C31 C -.3248(9) .2642(11) .5821(6) 11.5(4) 0
C34 C .3729(8) .1614(12) .6294(5) 11.4(4) 0
C35 C .3529(11) .1500(15) .6919(5) 15.3(6) 0
C36 C .4569(13) .1568(17) .6255(7) 31.9(7) 0
C38 C .3260(8) .1293(9) .4572(6) 11.2(4) 0
C40 C .0012(8) .1465(7) .3425(4) 7.3(3) 0
C41 C .0820(9) .0913(10) .3170(5) 10.7(4) 0
C42 C .0300(11) .0291(11) .2689(5) 13.6(5) 0
C43 C .1478(9) .1498(14) .2888(5) 14.9(6) 0
C45 C -.0830(8) .3565(8) .3190(5) 8.5(3) 0
C46 C -.1795(9) .3972(9) .2921(6) 10.3(4) 0
C47 C -.2232(8) .4274(7) .3474(5) 8.5(3) 0
C49 C -.3765(7) .3742(7) .4419(4) 7.6(3) 0
C50 C -.4954(7) .2300(7) .3403(4) 6.5(2) 0
C51 C -.5351(6) .3189(7) .3212(3) 5.9(2) 0
C52 C -.4943(6) .3678(7) .2818(4) 6.2(2) 0
C53 C -.5322(7) .4460(7) .2610(3) 6.6(2) 0
C54 C -.6103(7) .4809(7) .2788(3) 6.5(2) 0
C55 C -.6547(7) .4348(8) .3200(4) 7.4(3) 0
C56 C -.6150(7) .3568(8) .3407(4) 6.7(2) 0
C58 C -.7281(11) .5935(10) .2700(5) 11.6(4) 0
N6 N -.1594(5) .1887(5) .5526(3) 5.3(2) 0
N16 N .1056(6) .1896(5) .4290(3) 5.8(2) 0
N19 N -.1077(5) .3166(5) .3726(3) 5.7(2) 0
N22 N -.3576(5) .2936(5) .4121(3) 5.6(2) 0
N26 N -.1483(6) -.0334(6) .5127(3) 7.1(2) 0
O2 O -.3305(4) .1314(4) .4621(2) 5.7(1) 0
O11 O .2101(4) .2093(5) .6056(3) 7.8(2) 0
O24 O -.4444(5) .0742(5) .3948(3) 8.4(2) 0
O27 O -.1688(6) .0662(5) .6046(2) 8.4(2) 0
O32 O -.0213(6) .3686(5) .6268(3) 10.4(2) 1
O33 O .1538(5) .3350(5) .5666(3) 8.8(2) 0
O37 O .3856(6) .2840(7) .5210(4) 12.6(3) 0
O39 O .2073(4) .3086(4) .4329(3) 7.1(2) 0
O44 O -.0811(4) .2292(4) .4502(2) 5.8(1) 0
O48 O -.2685(4) .2122(4) .3559(2) 6.0(1) 0
O57 O -.6466(5) .5553(5) .2538(3) 8.6(2) 0
Ow O -.2168(6) -.0015(6) .8612(3) 9.7(2) 2
Br' Br .07007(7) -.04447(8) .97901(5) 7.03(2) 0
C1' C -.4108(6) .0849(7) .9200(4) 5.7(2) 0
C3' C -.3049(6) -.0061(6) .9871(4) 5.6(2) 0
C4' C -.1942(6) .0019(6) 1.0035(3) 4.6(2) 0
C5' C -.1645(6) .0351(5) 1.0629(3) 4.8(2) 0
C7' C -.1226(6) .1662(6) 1.1233(4) 5.6(2) 0
C8' C -.0242(6) .2180(6) 1.1186(3) 5.7(2) 0
C9' C .0555(6) .1599(6) 1.1023(3) 5.4(2) 0
C10' C .1430(6) .2104(6) 1.0912(4) 5.4(2) 0
C12' C .3161(6) .1946(7) 1.0780(4) 6.9(2) 0
C13' C .3387(7) .1586(7) 1.0234(4) 6.7(2) 0
C14' C .2614(6) .1184(6) .9798(4) 5.7(2) 0
C15' C .1942(5) .1912(6) .9538(3) 4.9(2) 0
C17' C .0311(6) .2147(6) .8953(3) 5.1(2) 0
C18' C -.0621(5) .2336(5) .9233(3) 4.5(2) 0
C20' C -.2136(6) .3147(5) .9188(4) 4.8(2) 0
C21' C -.2849(5) .2406(5) .9023(3) 4.4(2) 0
C23' C -.4469(6) .1734(6) .9050(3) 5.1(2) 0
C25' C -.3624(7) -.0379(7) 1.0339(4) 7.7(3) 0
C28' C -.2033(7) .2209(7) 1.1437(4) 7.3(3) 0
C29' C -.2859(8) .1657(9) 1.1573(5) 9.8(3) 0
C30' C -.3478(10) .2071(11) 1.1969(6) 12.0(4) 0
C31' C -.2364(8) .2938(9) 1.1040(6) 10.3(4) 0
C34' C .3934(7) .1800(8) 1.1299(4) 7.3(3) 0
C35' C .3668(11) .2262(14) 1.1809(6) 15.9(6) 0
C36' C .4071(9) .0876(10) 1.1434(6) 12.7(4) 0
C38' C .3034(7) .0676(7) .9325(5) 8.2(3) 0
C40' C -.0003(6) .1670(7) .8394(4) 6.2(2) 0
C41' C .0821(8) .1612(9) .7988(4) 8.8(3) 0
C42' C .0420(11) .1034(11) .7501(5) 13.3(4) 0
C43' C .1080(10) .2508(12) .7773(5) 12.6(5) 0
C45' C -.0959(7) .3614(7) .8557(4) 7.0(2) 0
C46' C -.1833(9) .4133(9) .8452(5) 11.8(4) 0
C47' C -.2474(7) .3992(6) .8869(4) 7.0(3) 0
C49' C -.4019(7) .3095(7) .9622(4) 7.0(2) 0
C50' C -.4884(6) .1790(7) .8406(3) 6.2(2) 0
C51' C -.5297(6) .2662(6) .8225(4) 5.9(2) 0
C52' C -.4815(8) .3153(9) .7811(4) 8.3(3) 0
C53' C -.5194(10) .3928(10) .7585(5) 11.3(4) 0
C54' C -.6131(10) .4195(9) .7767(5) 10.4(4) 0
C55' C -.6582(8) .3764(7) .8184(5) 8.4(3) 0
C56' C -.6141(7) .2979(8) .8411(4) 7.5(3) 0
C58' C -.6873(31) .5250(15) .6968(10) 39(2) 0
N6' N -.1565(5) .1227(4) 1.0681(2) 4.6(1) 0
N16' N .1037(5) .1629(5) .9357(3) 5.3(2) 0
N19' N -.1170(4) .2984(4) .9000(3) 4.8(2) 0
N22' N -.3727(5) .2413(4) .9235(3) 4.8(2) 0
N26' N -.1534(5) -.0854(5) .9984(3) 6.0(2) 0
O2' O -.3402(4) .0804(4) .9677(2) 5.3(1) 0
O11' O .2219(4) .1561(4) 1.0896(3) 6.0(1) 0
O24' O -.4448(5) .0190(4) .8962(3) 7.9(2) 0
O27' O -.1467(5) -.0151(4) 1.1027(2) 7.0(2) 0
O32' O .0088(5) .2541(5) 1.1738(2) 7.2(2) 1
O33' O .1478(4) .2861(4) 1.0835(3) 7.4(2) 0
O37' O .4277(5) .1622(8) 1.0138(3) 11.8(3) 0
O39' O .2239(4) .2635(4) .9466(3) 6.2(1) 0
O44' O -.0838(4) .1882(4) .9640(2) 5.0(1) 0
O48' O -.2648(4) .1826(4) .8697(2) 5.1(1) 0
O57' O -.657(1) .4923(7) .7556(4) 17.7(4) 0
Ow' O .0318(6) .4297(6) 1.1598(3) 10.7(2) 2
H3 H -.3116 .0027 .4497 7 0
H4 H -.1639 .0821 .4715 7 0
HN6 H -.1649 .2120 .5142 6 0
H7 H -.1313 .2209 .6355 8 0
H8 H -.0508 .3183 .5542 7 0
H9a H .0242 .1866 .5723 8 0
H9b H .0480 .2111 .6365 8 0
H12 H .3250 .2915 .6093 10 0
H14 H .2296 .1379 .5114 8 0
HN16 H .0935 .1374 .4472 7 0
H17 H .0660 .2631 .3612 7 0
H20 H -.1905 .3720 .4281 7 0
H23 H -.4805 .2448 .4290 7 0
H25a H -.3427 -.0495 .5317 9 0
H25b H -.3595 .0434 .5544 9 0
H25c H -.4312 .0057 .5037 9 0
H26a H -.0808 -.0289 .5259 8 0
H26b H -.1811 -.0627 .5411 8 0
H26c H -.1580 -.0681 .4785 8 0
H28 H -.2259 .3635 .5777 11 0
H29a H -.1642 .3698 .6778 15 0
H29b H -.2415 .2995 .6883 15 0
H30a H -.3127 .4446 .7029 19 0
H30b H -.3004 .4691 .6403 19 0
H30c H -.3757 .3978 .6522 19 0
H31a H -.3315 .2472 .5413 13 0
H31b H -.3391 .2165 .6033 13 0
H31c H -.3854 .3047 .5816 13 0
H34 H .3557 .0951 .6053 16 0
H35a H .2879 .1346 .6986 17 0
H35b H .3989 .1138 .7165 17 0
H35c H .3638 .2099 .7098 17 0
H36a H .4755 .1757 .5890 24 0
H36b H .4677 .2320 .6429 24 0
H36c H .5027 .1360 .6496 24 0
H38a H .2887 .0921 .4313 13 0
H38b H .3655 .1671 .4374 13 0
H38c H .3723 .0932 .4827 13 0
H40a H -.0420 .1692 .3098 9 0
H40b H -.0374 .1065 .3617 9 0
H41 H .1188 .0515 .3433 14 0
H42a H -.0158 -.0115 .2838 17 0
H42b H -.0094 .0601 .2380 17 0
H42c H .0752 -.0072 .2510 17 0
H43a H .1843 .1885 .3185 17 0
H43b H .2013 .1188 .2731 17 0
H43c H .1167 .1863 .2601 17 0
H45a H -.0331 .3982 .3247 10 0
H45b H -.0644 .3118 .2932 10 0
H46a H -.2195 .3569 .2693 12 0
H46b H -.1656 .4457 .2680 12 0
H47a H -.1932 .4803 .3599 11 0
H47b H -.2916 .4338 .3374 11 0
H49a H -.4339 .3735 .4587 9 0
H49b H -.3207 .3879 .4715 9 0
H49c H -.3789 .4234 .4152 9 0
H50a H -.5515 .1910 .3408 8 0
H50b H -.4549 .2093 .3150 8 0
H52 H -.4362 .3457 .2676 8 0
H53 H -.5010 .4749 .2329 8 0
H55 H -.7119 .4590 .3348 8 0
H56 H -.6468 .3285 .3694 8 0
H58a H -.7472 .6464 .2489 13 0
H58b H -.7863 .5549 .2627 13 0
H58c H -.7214 .6074 .3098 13 0
H3' H -.3175 -.0482 .9579 7 0
H4' H -.1685 .0434 .9793 6 0
HN6' H -.1716 .1577 1.0350 5 0
H7' H -.1114 .1233 1.1525 6 0
H8' H -.0321 .2591 1.0883 7 0
H9a' H .0310 .1284 1.0690 6 0
H9b' H .0738 .1201 1.1331 6 0
H12' H .3119 .2566 1.0761 8 0
H14' H .2266 .0756 .9978 7 0
HN16' H .0825 .1084 .9483 6 0
H17' H .0657 .2664 .8873 6 0
H20' H -.2106 .3192 .9588 5 0
H23' H -.5013 .1851 .9242 6 0
H25a' H -.3375 -.0954 1.0481 9 0
H25b' H -.3519 .0001 1.0675 9 0
H25c' H -.4300 -.0431 1.0222 9 0
H26a' H -.0832 -.0850 1.0089 8 0
H26b' H -.1809 -.1249 1.0239 8 0
H26c' H -.1683 -.1067 .9605 8 0
H28' H -.1754 .2510 1.1768 9 0
H29a' H -.2574 .1115 1.1750 12 0
H29b' H -.3271 .1494 1.1235 12 0
H30a' H -.3999 .1677 1.2049 14 0
H30b' H -.3090 .2202 1.2329 14 0
H30c' H -.3771 .2586 1.1810 14 0
H31a' H -.1817 .3274 1.0945 12 0
H31b' H -.2683 .2694 1.0670 12 0
H31c' H -.2825 .3300 1.1180 12 0
H34' H .4562 .1995 1.1226 9 0
H35a' H .3530 .2894 1.1708 17 0
H35b' H .3003 .2070 1.1898 17 0
H35c' H .4101 .2241 1.2133 17 0
H36a' H .4267 .0550 1.1113 14 0
H36b' H .4565 .0771 1.1755 14 0
H36c' H .3466 .0600 1.1521 14 0
H38a' H .2497 .0421 .9054 10 0
H38b' H .3416 .1024 .9106 10 0
H38c' H .3428 .0189 .9478 10 0
H40a' H -.0549 .1991 .8193 7 0
H40b' H -.0185 .1110 .8467 7 0
H41' H .1450 .1438 .8163 11 0
H42a' H .0251 .0475 .7646 14 0
H42b' H -.0210 .1270 .7302 14 0
H42c' H .0845 .0962 .7227 14 0
H43a' H .1338 .2933 .8101 15 0
H43b' H .1547 .2552 .7519 15 0
H43c' H .0491 .2860 .7594 15 0
H45a' H -.0400 .3967 .8690 8 0
H45b' H -.0826 .3318 .8216 8 0
H46a' H -.2178 .3972 .8083 15 0
H46b' H -.1655 .4726 .8443 15 0
H47a' H -.2424 .4472 .9137 9 0
H47b' H -.3144 .3947 .8700 9 0
H49a' H -.4661 .2979 .9713 9 0
H49b' H -.3564 .3115 .9964 9 0
H49c' H -.4024 .3656 .9439 9 0
H50a' H -.5381 .1366 .8320 7 0
H50b' H -.4353 .1666 .8184 7 0
H52' H -.4223 .2932 .7695 8 0
H53' H -.4869 .4266 .7328 8 0
H55' H -.7163 .3988 .8312 8 0
H56' H -.6433 .2669 .8695 8 0
H58a' H -.7109 .5690 .7142 35 0
H58b' H -.6498 .5000 .6860 35 0
H58c' H -.7487 .4738 .7070 35 0

loop_
_geom_angle_atom_site_label_1
_geom_angle_atom_site_label_2
_geom_angle_atom_site_label_3
_geom_angle
_geom_angle_publ_flag
C23 C1 O2 115.2(8) no
C23 C1 O24 122.8(8) no
O2 C1 O24 121.7(9) no
C4 C3 C25 116.7(7) no
C4 C3 O2 104.3(7) no
C25 C3 O2 111.6(8) no
C3 C4 C5 112.4(8) no
C3 C4 N26 110.4(7) no
C5 C4 N26 104.5(7) no
C4 C5 N6 113.1(7) no
C4 C5 O27 121.6(9) no
N6 C5 O27 125.3(8) no
C8 C7 C28 114.3(8) no
C8 C7 N6 105.6(7) no
C28 C7 N6 111.0(7) no
C7 C8 C9 110.9(8) no
C7 C8 O32 114.0(8) no
C9 C8 O32 112.0(8) no
C8 C9 C10 115.1(9) no
C9 C10 O11 109.3(8) no
C9 C10 O33 128.3(9) no
C40 C41 C42 109.2(10) no
C40 C41 C43 110.0(12) no
C42 C41 C43 106.7(10) no
C46 C45 N19 104.0(9) no
C45 C46 C47 100.4(9) no
C20 C47 C46 103.1(8) no
C23 C50 C51 113.9(8) no
C50 C51 C52 122.3(8) no
C50 C51 C56 123.6(9) no
C52 C51 C56 114.1(9) no
C51 C52 C53 123.6(8) no
C52 C53 C54 121.8(9) no
C53 C54 C55 117.5(9) no
C53 C54 O57 118.2(8) no
C55 C54 O57 124.2(9) no
C54 C55 C56 119.8(9) no
C51 C56 C55 123.0(9) no
C5 N6 C7 123.6(7) no
C15 N16 C17 123.7(8) no
C18 N19 C20 119.9(7) no
C18 N19 C45 127.8(8) no
C13' C14' C38' 114.1(7) no
C15' C14' C38' 110.1(7) no
C14' C15' N16' 112.1(7) no
C14' C15' O39' 122.5(7) no
N16' C15' O39' 125.1(7) no
C18' C17' C40' 108.0(6) no
C18' C17' N16' 110.0(6) no
C40' C17' N16' 112.4(7) no
C17' C18' N19' 114.9(7) no
C17' C18' O44' 121.1(7) no
N19' C18' O44' 123.9(7) no
C21' C20' C47' 111.5(6) no
C21' C20' N19' 111.6(6) no
C47' C20' N19' 102.7(7) no
C20' C21' N22' 117.9(7) no
C20' C21' O48' 120.9(7) no
N22' C21' O48' 121.2(7) no
C1' C23' C50' 110.6(7) no
C1' C23' N22' 112.7(6) no
C50' C23' N22' 113.4(7) no
C7' C28' C29' 111.1(9) no
O11 C10 O33 122.4(9) no
C13 C12 C34 112.0(10) no
C13 C12 O11 114.5(8) no
C34 C12 O11 103.3(9) no
C12 C13 C14 120.2(9) no
C12 C13 O37 120.5(10) no
C14 C13 O37 119.2(10) no
C13 C14 C15 110.8(8) no
C13 C14 C38 113.4(8) no
C15 C14 C38 106.7(8) no
C14 C15 N16 113.5(8) no
C14 C15 O39 124.2(7) no
N16 C15 O39 122.2(7) no
C18 C17 C40 107.4(7) no
C18 C17 N16 108.7(7) no
C40 C17 N16 111.1(8) no
C17 C18 N19 115.4(7) no
C17 C18 O44 121.5(7) no
N19 C18 O44 123.0(8) no
C21 C20 C47 113.4(7) no
C21 C20 N19 107.8(7) no
C47 C20 N19 104.0(8) no
C20 C21 N22 115.4(7) no
C20 C21 O48 123.6(8) no
N22 C21 O48 120.9(8) no
C1 C23 C50 109.5(7) no
C1 C23 N22 113.2(7) no
C50 C23 N22 113.7(7) no
C7 C28 C29 107.5(8) no
C7 C28 C31 108.7(10) no
C29 C28 C31 113.4(10) no
C28 C29 C30 108.6(11) no
C12 C34 C35 113.2(12) no
C12 C34 C36 120.6(17) no
C35 C34 C36 111.7(13) no
C17 C40 C41 117.7(9) no
C20 N19 C45 112.2(7) no
C21 N22 C23 116.2(7) no
C21 N22 C49 125.0(7) no
C23 N22 C49 118.1(7) no
C1 O2 C3 116.4(7) no
C10 O11 C12 116.2(8) no
C54 O57 C58 120.7(9) no
C23' C1' O2' 114.6(7) no
C23' C1' O24' 124.2(7) no
O2' C1' O24' 120.9(8) no
C4' C3' C25' 115.8(7) no
C4' C3' O2' 106.4(7) no
C25' C3' O2' 109.7(7) no
C3' C4' C5' 113.9(7) no
C3' C4' N26' 106.5(7) no
C5' C4' N26' 109.2(6) no
C4' C5' N6' 115.6(6) no
C4' C5' O27' 120.6(7) no
N6' C5' O27' 123.7(7) no
C8' C7' C28' 114.0(8) no
C8' C7' N6' 109.6(7) no
C28' C7' N6' 112.0(7) no
C7' C8' C9' 112.0(7) no
C7' C8' O32' 107.5(7) no
C9' C8' O32' 108.2(6) no
C8' C9' C10' 111.6(7) no
C9' C10' O11' 110.2(7) no
C9' C10' O33' 127.3(8) no
O11' C10' O33' 122.4(8) no
C13' C12' C34' 116.3(8) no
C13' C12' O11' 107.6(7) no
C34' C12' O11' 108.8(8) no
C12' C13' C14' 122.8(8) no
C12' C13' O37' 117.3(8) no
C14' C13' O37' 119.9(8) no
C13' C14' C15' 107.8(8) no
C7' C28' C31' 112.9(9) no
C29' C28' C31' 112.9(8) no
C28' C29' C30' 114.0(12) no
C12' C34' C35' 111.2(10) no
C12' C34' C36' 111.9(9) no
C35' C34' C36' 109.0(11) no
C17' C40' C41' 114.4(7) no
C40' C41' C42' 106.3(10) no
C40' C41' C43' 111.6(11) no
C42' C41' C43' 111.0(9) no
C46' C45' N19' 104.5(8) no
C45' C46' C47' 111.9(10) no
C20' C47' C46' 107.1(9) no
C23' C50' C51' 113.9(8) no
C50' C51' C52' 117.8(8) no
C50' C51' C56' 121.9(9) no
C52' C51' C56' 120.2(9) no
C51' C52' C53' 121.7(10) no
C52' C53' C54' 115.3(12) no
C53' C54' C55' 124.0(12) no
C53' C54' O57' 119.8(12) no
C55' C54' O57' 116.0(12) no
C54' C55' C56' 117.6(11) no
C51' C56' C55' 120.8(10) no
C5' N6' C7' 122.7(6) no
C15' N16' C17' 122.6(7) no
C18' N19' C20' 119.1(7) no
C18' N19' C45' 129.2(7) no
C20' N19' C45' 111.7(6) no
C21' N22' C23' 119.3(6) no
C21' N22' C49' 123.8(7) no
C23' N22' C49' 116.8(6) no
C1' O2' C3' 117.7(6) no
C10' O11' C12' 118.2(7) no
C54' O57' C58' 134.(2) no

loop_
_geom_bond_atom_site_label_1
_geom_bond_atom_site_label_2
_geom_bond_distance
_geom_bond_publ_flag
C1 C23 1.490(13) no
C1 O2 1.359(10) no
C1 O24 1.212(12) no
C3 C4 1.502(12) no
C3 C25 1.487(14) no
C3 O2 1.437(11) no
C4 C5 1.580(12) no
C4 N26 1.464(12) no
C5 N6 1.331(12) no
C5 O27 1.209(10) no
C7 C8 1.532(13) no
C7 C28 1.563(14) no
C28 C31 1.542(17) no
C29 C30 1.62(2) no
C34 C35 1.542(18) no
C34 C36 1.17(2) no
C40 C41 1.574(17) no
C41 C42 1.575(19) no
C41 C43 1.49(2) no
C45 C46 1.520(16) no
C45 N19 1.482(14) no
C46 C47 1.572(18) no
C49 N22 1.462(13) no
C50 C51 1.514(14) no
C12' O11' 1.474(11) no
C13' C14' 1.503(12) no
C13' O37' 1.268(11) no
C14' C15' 1.522(12) no
C14' C38' 1.533(15) no
C15' N16' 1.326(9) no
C15' O39' 1.201(11) no
C17' C18' 1.537(11) no
C17' C40' 1.518(12) no
C17' N16' 1.507(10) no
C18' N19' 1.320(10) no
C18' O44' 1.253(9) no
C7 N6 1.462(11) no
C8 C9 1.473(14) no
C8 O32 1.399(12) no
C9 C10 1.495(14) no
C10 O11 1.362(11) no
C10 O33 1.178(12) no
C12 C13 1.469(16) no
C12 C34 1.561(19) no
C12 O11 1.420(13) no
C13 C14 1.510(14) no
C13 O37 1.206(14) no
C14 C15 1.567(12) no
C14 C38 1.476(17) no
C15 N16 1.372(11) no
C15 O39 1.242(12) no
C17 C18 1.543(12) no
C17 C40 1.485(14) no
C17 N16 1.448(10) no
C18 N19 1.345(10) no
C18 O44 1.223(10) no
C20 C21 1.545(12) no
C20 C47 1.539(14) no
C20 N19 1.431(12) no
C21 N22 1.408(11) no
C21 O48 1.218(10) no
C23 C50 1.569(12) no
C23 N22 1.477(11) no
C28 C29 1.532(18) no
C51 C52 1.368(13) no
C51 C56 1.369(13) no
C52 C53 1.372(14) no
C53 C54 1.312(13) no
C54 C55 1.401(14) no
C54 O57 1.349(12) no
C55 C56 1.376(15) no
C58 O57 1.357(16) no
C1' C23' 1.471(13) no
C1' O2' 1.381(9) no
C1' O24' 1.218(11) no
C3' C4' 1.515(11) no
C3' C25' 1.518(14) no
C3' O2' 1.464(10) no
C4' C5' 1.494(10) no
C4' N26' 1.463(11) no
C5' N6' 1.353(10) no
C5' O27' 1.212(9) no
C7' C8' 1.578(12) no
C7' C28' 1.514(13) no
C7' N6' 1.480(10) no
C8' C9' 1.496(12) no
C8' O32' 1.430(10) no
C9' C10' 1.477(12) no
C10' O11' 1.366(10) no
C10' O33' 1.180(11) no
C12' C13' 1.471(14) no
C12' C34' 1.520(12) no
C20' C21' 1.515(11) no
C20' C47' 1.538(12) no
C20' N19' 1.468(11) no
C21' N22' 1.360(10) no
C21' O48' 1.230(10) no
C23' C50' 1.550(11) no
C23' N22' 1.477(10) no
C28' C29' 1.481(16) no
C28' C31' 1.489(16) no
C29' C30' 1.482(19) no
C34' C35' 1.483(19) no
C34' C36' 1.461(19) no
C40' C41' 1.574(14) no
C41' C42' 1.495(17) no
C41' C43' 1.52(2) no
C45' C46' 1.430(16) no
C45' N19' 1.478(12) no
C46' C47' 1.418(17) no
C49' N22' 1.477(12) no
C50' C51' 1.492(14) no
C51' C52' 1.457(15) no
C51' C56' 1.375(14) no
C52' C53' 1.376(19) no
C53' C54' 1.46(2) no
C54' C55' 1.393(17) no
C54' O57' 1.335(17) no
C55' C56' 1.419(15) no
C58' O57' 1.48(3) no

loop_
_geom_torsion_atom_site_label_1
_geom_torsion_atom_site_label_2
_geom_torsion_atom_site_label_3
_geom_torsion_atom_site_label_4
_geom_torsion
_geom_torsion_publ_flag
O2 C1 C23 N22 34.0(11) no
C23 C1 O2 C3 176.5(7) no
O2 C3 C4 C5 71.1(8) no
C4 C3 O2 C1 147.5(7) no
C3 C4 C5 N6 -91.9(9) no
C4 C5 N6 C7 -180.0(10) no
N6 C7 C8 C9 -65.7(9) no
C8 C7 N6 C5 122.6(9) no
C7 C8 C9 C10 175.7(7) no
C8 C9 C10 O11 168.8(7) no
C9 C10 O11 C12 178.3(8) no
O11 C12 C13 C14 -31.0(14) no
C13 C12 O11 C10 -67.0(12) no
C12 C13 C14 C15 113.0(10) no
C13 C14 C15 N16 -149.0(8) no
C14 C15 N16 C17 -168.2(7) no
N16 C17 C18 N19 153.8(8) no
C18 C17 N16 C15 -104.7(9) no
C17 C18 N19 C20 176.8(7) no
N19 C20 C21 N22 164.6(7) no
C21 C20 N19 C18 -68.3(9) no
C20 C21 N22 C23 173.8(7) no
C1 C23 N22 C21 56.0(10) no
O2' C1' C23' N22' 27.9(9) no
C23' C1' O2' C3' 176.6(7) no
O2' C3' C4' C5' 83.9(8) no
C4' C3' O2' C1' 138.7(7) no
C3' C4' C5' N6' -89.6(9) no
C4' C5' N6' C7' -176.7(7) no
N6' C7' C8' C9' -57.7(9) no
C8' C7' N6' C5' 118.0(8) no
C7' C8' C9' C10' 173.1(7) no
C8' C9' C10' O11' 165.9(7) no
C9' C10' O11' C12' 179.0(7) no
O11' C12' C13' C14' 20.0(13) no
C13' C12' O11' C10' -116.0(8) no
C12' C13' C14' C15' 70.0(11) no
C13' C14' C15' N16' -151.9(7) no
C14' C15' N16' C17' -163.8(7) no
N16' C17' C18' N19' 160.9(7) no
C18' C17' N16' C15' -121.0(8) no
C17' C18' N19' C20' 172.5(7) no
N19' C20' C21' N22' 171.4(6) no
C21' C20' N19' C18' -66.2(9) no
C20' C21' N22' C23' 175.7(7) no
C1' C23' N22' C21' 60.8(9) no
